data_4029224
loop_
_publ_author_name
'Fallon, Thomas'
'Willis, Anthony C'
'Paddon-Row, Michael N'
'Sherburn, Michael S'

_publ_section_title
;
 Furanodendralenes.
;
_journal_issue 7
_journal_name_full 'The Journal of organic chemistry'
_journal_page_first 3185
_journal_page_last 3193
_journal_paper_doi 10.1021/jo500458y
_journal_volume 79
_journal_year 2014
_chemical_compound_source local
_chemical_formula_moiety 'C28 H22 N2 O5'
_chemical_formula_sum 'C28 H22 N2 O5'
_chemical_formula_weight 466.50
_space_group_IT_number 61
_symmetry_cell_setting orthorhombic
_symmetry_space_group_name_Hall '-P 2ac 2ab'
_symmetry_space_group_name_H-M 'P b c a'
_atom_sites_solution_hydrogens geom
_atom_sites_solution_primary direct
_audit_creation_date 10-09-30
_audit_creation_method CRYSTALS_ver_12.87
_audit_update_record
;
2010-09-30 - Report on C28 H22 N2 O5
             by Anthony C. Willis
             for Thomas Fallon and Mick Sherburn
2010-10-01 - passes checkcif tests with minor warnings
;
_cell_angle_alpha 90
_cell_angle_beta 90
_cell_angle_gamma 90
_cell_formula_units_Z 4
_cell_length_a 12.2122(4)
_cell_length_b 9.2720(2)
_cell_length_c 19.8137(8)
_cell_measurement_reflns_used 10599
_cell_measurement_temperature 200
_cell_measurement_theta_max 25
_cell_measurement_theta_min 2.3
_cell_volume 2243.54(13)
_computing_cell_refinement 'DENZO/SCALEPACK (Otwinowski & Minor, 1997)'
_computing_data_collection 'COLLECT (Nonius, 2001).'
_computing_data_reduction 'DENZO/SCALEPACK (Otwinowski & Minor, 1997)'
_computing_molecular_graphics
; 
ORTEP-II (Johnson 1976) in teXsan (MSC, 1992-1997)
;
_computing_publication_material 'CRYSTALS (Betteridge et al., 2003)'
_computing_structure_refinement 'CRYSTALS (Betteridge et al., 2003)'
_computing_structure_solution 'SIR92 (Altomare et al., 1994)'
_diffrn_ambient_temperature 200
_diffrn_measured_fraction_theta_full 0.996
_diffrn_measured_fraction_theta_max 0.996
_diffrn_measurement_device 'Nonius KappaCCD'
_diffrn_measurement_device_type Area
_diffrn_measurement_method ' \f and \w scans with CCD '
_diffrn_radiation_monochromator graphite
_diffrn_radiation_type 'Mo K\a'
_diffrn_radiation_wavelength 0.71073
_diffrn_reflns_av_R_equivalents 0.053
_diffrn_reflns_limit_h_max 14
_diffrn_reflns_limit_h_min -11
_diffrn_reflns_limit_k_max 10
_diffrn_reflns_limit_k_min -10
_diffrn_reflns_limit_l_max 23
_diffrn_reflns_limit_l_min -23
_diffrn_reflns_number 22343
_diffrn_reflns_theta_full 25.066
_diffrn_reflns_theta_max 25.066
_diffrn_reflns_theta_min 2.647
_diffrn_standards_number 0
_exptl_absorpt_coefficient_mu 0.096
_exptl_absorpt_correction_T_max 0.998
_exptl_absorpt_correction_T_min 0.963
_exptl_absorpt_correction_type multi-scan
_exptl_absorpt_process_details
;
multi-scan from symmetry-related measurements 
 Sortav (Blessing 1995,1997) implemented in maXus (2000)
;
_exptl_crystal_colour colourless
_exptl_crystal_density_diffrn 1.381
_exptl_crystal_density_method 'not measured'
_exptl_crystal_description lath
_exptl_crystal_F_000 976
_exptl_crystal_size_max .40
_exptl_crystal_size_mid .09
_exptl_crystal_size_min .03
_refine_diff_density_max 0.58
_refine_diff_density_min -0.52
_refine_ls_extinction_method None
_refine_ls_goodness_of_fit_ref 1.0193
_refine_ls_hydrogen_treatment constr
_refine_ls_matrix_type full
_refine_ls_number_parameters 145
_refine_ls_number_reflns 1983
_refine_ls_number_restraints 15
_refine_ls_R_factor_all 0.1065
_refine_ls_R_factor_gt 0.0755
_refine_ls_shift/su_max 0.0289869
_refine_ls_shift/su_mean 0.006
_refine_ls_structure_factor_coef Fsqd
_refine_ls_weighting_details
;
 Method= Modified Sheldrick 
 w=1/[\s^2^(F^2^) + ( 0.04P)^2^ + 5.27P] 
 ,where P=(max(Fo^2^,0) + 2Fc^2^)/3 
;
_refine_ls_weighting_scheme calc
_refine_ls_wR_factor_all 0.1627
_refine_ls_wR_factor_gt 0.1504
_refine_ls_wR_factor_ref 0.1627
_reflns_limit_h_max 14
_reflns_limit_h_min 0
_reflns_limit_k_max 10
_reflns_limit_k_min 0
_reflns_limit_l_max 23
_reflns_limit_l_min 0
_reflns_number_gt 1431
_reflns_number_total 1984
_reflns_threshold_expression I>2.0\s(I)
_oxford_diffrn_Wilson_B_factor 3.24
_oxford_diffrn_Wilson_scale 8.59
_oxford_refine_ls_r_factor_ref 0.1065
_oxford_refine_ls_scale 0.3744(10)
_oxford_reflns_number_all 1983
_oxford_reflns_threshold_expression_ref I>-10.0\s(I)
_oxford_structure_analysis_title 'transform axes for std space group'
_cod_data_source_file jo500458y_si_011.cif
_cod_data_source_block she1021
_cod_depositor_comments
;The following automatic conversions were performed:

'_symmetry_cell_setting'
 value 'Orthorhombic' changed to
'orthorhombic' according
 to
/usr/data/users/saulius/automatic-downloads/rss-feeds/ACS/lib/dictionaries/cif_core.dic
dictionary
 named 'cif_core.dic' version 2.4.2 from 2011-04-26.

Automatic conversion
 script
Id: cif_fix_values 2281 2013-09-26 08:29:07Z andrius  Adding full
 bibliography for /tmp/tmp-cod-update-bibliographies-17276/cifs/4029224.cif.
;
_cod_original_sg_symbol_H-M 'P b c a '
_cod_database_code 4029224

loop_
_symmetry_equiv_pos_as_xyz
x,y,z
-x,-y,-z
-x+1/2,y+1/2,z
x+1/2,-y+1/2,-z
x,-y+1/2,z+1/2
-x,y+1/2,-z+1/2
-x+1/2,-y,z+1/2
x+1/2,y,-z+1/2

loop_
_atom_site_label
_atom_site_type_symbol
_atom_site_fract_x
_atom_site_fract_y
_atom_site_fract_z
_atom_site_U_iso_or_equiv
_atom_site_occupancy
_atom_site_adp_type
_atom_site_refinement_flags_posn
_atom_site_refinement_flags_occupancy
O1 O 0.6237(5) 0.5409(5) 0.4111(3) 0.0394(12) 0.5 Uiso . .
O12 O 0.59766(18) 0.1089(2) 0.49790(12) 0.0399 0.5 Uani . .
O21 O 0.3081(2) 0.2802(3) 0.37617(14) 0.0533 0.5 Uani . .
O25 O 0.40234(18) 0.8911(2) 0.50210(12) 0.0399 0.5 Uani . .
O34 O 0.6919(2) 0.7198(3) 0.62383(14) 0.0533 0.5 Uani . .
N13 N 0.4618(2) 0.1779(3) 0.42415(14) 0.0360 0.5 Uani D .
N26 N 0.5382(2) 0.8221(3) 0.57585(14) 0.0360 0.5 Uani D .
C2 C 0.6518(6) 0.5280(7) 0.4807(4) 0.0277(17) 0.5 Uiso D .
C3 C 0.5460(6) 0.4705(8) 0.5093(4) 0.029(2) 0.5 Uiso D .
C4 C 0.4656(6) 0.5237(8) 0.4722(4) 0.026(2) 0.5 Uiso D .
C5 C 0.5202(7) 0.6176(8) 0.4201(4) 0.034(2) 0.5 Uiso D .
C6 C 0.3532(5) 0.4787(7) 0.4928(4) 0.0242(17) 0.5 Uiso D .
C7 C 0.3381(6) 0.5184(8) 0.5689(4) 0.0358(16) 0.5 Uiso . .
C8 C 0.4302(6) 0.4544(7) 0.6129(4) 0.0334(16) 0.5 Uiso . .
C9 C 0.5127(7) 0.3726(8) 0.5670(4) 0.029(2) 0.5 Uiso D .
C10 C 0.4393(11) 0.2476(10) 0.5334(6) 0.0323(10) 0.5 Uiso D .
C11 C 0.5114(3) 0.1699(3) 0.48742(17) 0.0337 0.5 Uani D .
C14 C 0.4953(6) 0.0950(8) 0.3682(3) 0.035(2) 0.680(14) Uiso D P
C15 C 0.4252(7) -0.0058(8) 0.3410(4) 0.052(2) 0.680(14) Uiso . P
C16 C 0.4613(9) -0.0909(8) 0.2889(4) 0.069(3) 0.680(14) Uiso . P
C17 C 0.5706(8) -0.0704(10) 0.2651(4) 0.065(3) 0.680(14) Uiso . P
C18 C 0.6395(7) 0.0274(10) 0.2916(4) 0.072(2) 0.680(14) Uiso . P
C19 C 0.5999(6) 0.1122(10) 0.3455(3) 0.0514(19) 0.680(14) Uiso . P
C20 C 0.3643(3) 0.2584(3) 0.42513(18) 0.0380 0.5 Uani D .
C22 C 0.3447(12) 0.3103(12) 0.4907(5) 0.0318(10) 0.5 Uiso D .
C23 C 0.5578(11) 0.7540(8) 0.4578(6) 0.0323(10) 0.5 Uiso D .
C24 C 0.4886(3) 0.8301(3) 0.51258(17) 0.0337 0.5 Uani D .
C27 C 0.4827(14) 0.8828(18) 0.6383(7) 0.039(5) 0.320(14) Uiso D P
C28 C 0.5309(15) 1.0015(17) 0.6678(8) 0.052(4) 0.320(14) Uiso . P
C29 C 0.4808(19) 1.0838(16) 0.7235(8) 0.052(5) 0.320(14) Uiso . P
C30 C 0.3854(15) 1.010(2) 0.7450(10) 0.072(5) 0.320(14) Uiso . P
C31 C 0.3368(13) 0.892(2) 0.7195(8) 0.068(5) 0.320(14) Uiso . P
C32 C 0.3876(12) 0.8263(19) 0.6657(7) 0.052(4) 0.320(14) Uiso . P
C33 C 0.6357(3) 0.7416(3) 0.57487(18) 0.0380 0.5 Uani D .
C35 C 0.6534(12) 0.6927(12) 0.4988(5) 0.0318(10) 0.5 Uiso D .
H21 H 0.7163 0.4750 0.4909 0.0334 0.5 Uiso R .
H51 H 0.4792 0.6339 0.3800 0.0406 0.5 Uiso R .
H61 H 0.2988 0.5229 0.4655 0.0291 0.5 Uiso R .
H71 H 0.3387 0.6204 0.5734 0.0429 0.5 Uiso R .
H72 H 0.2698 0.4818 0.5841 0.0429 0.5 Uiso R .
H81 H 0.4671 0.5299 0.6360 0.0403 0.5 Uiso R .
H82 H 0.3997 0.3894 0.6448 0.0403 0.5 Uiso R .
H91 H 0.5737 0.3358 0.5913 0.0352 0.5 Uiso R .
H101 H 0.4116 0.1846 0.5671 0.0390 0.5 Uiso R .
H151 H 0.3530 -0.0163 0.3582 0.0623 0.680 Uiso R .
H161 H 0.4148 -0.1614 0.2692 0.0835 0.680 Uiso R .
H171 H 0.5957 -0.1288 0.2289 0.0778 0.680 Uiso R .
H181 H 0.7118 0.0391 0.2747 0.0863 0.680 Uiso R .
H191 H 0.6464 0.1816 0.3661 0.0619 0.680 Uiso R .
H221 H 0.2756 0.2785 0.5070 0.0381 0.5 Uiso R .
H231 H 0.5843 0.8231 0.4264 0.0390 0.5 Uiso R .
H281 H 0.6003 1.0319 0.6514 0.0628 0.320 Uiso R .
H291 H 0.5077 1.1717 0.7417 0.0626 0.320 Uiso R .
H301 H 0.3505 1.0494 0.7836 0.0863 0.320 Uiso R .
H311 H 0.2704 0.8552 0.7377 0.0813 0.320 Uiso R .
H321 H 0.3569 0.7411 0.6469 0.0619 0.320 Uiso R .
H351 H 0.7196 0.7337 0.4825 0.0381 0.5 Uiso R .

loop_
_atom_site_aniso_label
_atom_site_aniso_U_11
_atom_site_aniso_U_22
_atom_site_aniso_U_33
_atom_site_aniso_U_23
_atom_site_aniso_U_13
_atom_site_aniso_U_12
O12 0.0305(12) 0.0323(12) 0.0571(16) 0.0022(12) -0.0058(12) 0.0008(11)
O21 0.0505(16) 0.0534(17) 0.0562(16) 0.0079(14) -0.0125(14) 0.0093(13)
O25 0.0305(12) 0.0323(12) 0.0571(16) 0.0022(12) -0.0058(12) 0.0008(11)
O34 0.0505(16) 0.0534(17) 0.0562(16) 0.0079(14) -0.0125(14) 0.0093(13)
N13 0.0333(16) 0.0286(14) 0.0460(17) 0.0024(13) -0.0031(13) 0.0035(12)
N26 0.0333(16) 0.0286(14) 0.0460(17) 0.0024(13) -0.0031(13) 0.0035(12)
C11 0.0296(18) 0.0222(15) 0.049(2) 0.0048(15) -0.0024(16) -0.0036(14)
C20 0.0353(19) 0.0248(16) 0.054(2) 0.0067(16) -0.0018(17) -0.0020(15)
C24 0.0296(18) 0.0222(15) 0.049(2) 0.0048(15) -0.0024(16) -0.0036(14)
C33 0.0353(19) 0.0248(16) 0.054(2) 0.0067(16) -0.0018(17) -0.0020(15)

loop_
_atom_type_symbol
_atom_type_scat_dispersion_real
_atom_type_scat_dispersion_imag
_atom_type_scat_Cromer_Mann_a1
_atom_type_scat_Cromer_Mann_b1
_atom_type_scat_Cromer_Mann_a2
_atom_type_scat_Cromer_Mann_b2
_atom_type_scat_Cromer_Mann_a3
_atom_type_scat_Cromer_Mann_b3
_atom_type_scat_Cromer_Mann_a4
_atom_type_scat_Cromer_Mann_b4
_atom_type_scat_Cromer_Mann_c
_atom_type_scat_source
C 0.0033 0.0016 2.3100 20.8439 1.0200 10.2075 1.5886 0.5687 0.8650 51.6512 0.2156 'International Tables Vol C 4.2.6.8 and 6.1.1.4'
H 0.0000 0.0000 0.4930 10.5109 0.3229 26.1257 0.1402 3.1424 0.0408 57.7998 0.0030 'International Tables Vol C 4.2.6.8 and 6.1.1.4'
N 0.0061 0.0033 12.2126 0.0057 3.1322 9.8933 2.0125 28.9975 1.1663 0.5826 -11.5290 'International Tables Vol C 4.2.6.8 and 6.1.1.4'
O 0.0106 0.0060 3.0485 13.2771 2.2868 5.7011 1.5463 0.3239 0.8670 32.9089 0.2508 'International Tables Vol C 4.2.6.8 and 6.1.1.4'

loop_
_geom_angle_atom_site_label_1
_geom_angle_site_symmetry_1
_geom_angle_atom_site_label_2
_geom_angle_atom_site_label_3
_geom_angle
_geom_angle_publ_flag
C2 . O1 C5 97.6(5) yes
C11 . N13 C14 123.5(4) yes
C11 . N13 C20 112.6(3) yes
C14 . N13 C20 123.1(4) yes
C24 . N26 C27 121.2(6) yes
C24 . N26 C33 112.6(3) yes
C27 . N26 C33 125.9(6) yes
O1 . C2 C3 100.8(6) yes
O1 . C2 C35 98.2(6) yes
O1 . C2 H21 116.6 no
C3 . C2 C35 105.6(7) yes
C3 . C2 H21 116.6 no
C35 . C2 H21 116.5 no
C2 . C3 C4 107.2(6) yes
C2 . C3 C9 136.5(7) yes
C4 . C3 C9 116.4(6) yes
C3 . C4 C5 105.6(6) yes
C3 . C4 C6 115.2(7) yes
C5 . C4 C6 139.2(7) yes
C4 . C5 O1 100.7(6) yes
C4 . C5 C23 105.9(7) yes
O1 . C5 C23 101.6(7) yes
C4 . C5 H51 115.6 no
O1 . C5 H51 115.6 no
C23 . C5 H51 115.5 no
C4 . C6 C7 107.9(6) yes
C4 . C6 C22 109.4(7) yes
C7 . C6 C22 104.6(6) yes
C4 . C6 H61 111.5 no
C7 . C6 H61 111.5 no
C22 . C6 H61 111.6 no
C6 . C7 C8 111.7(6) yes
C6 . C7 H71 108.9 no
C8 . C7 H71 108.9 no
C6 . C7 H72 108.9 no
C8 . C7 H72 108.9 no
H71 . C7 H72 109.5 no
C7 . C8 C9 109.2(6) yes
C7 . C8 H81 109.5 no
C9 . C8 H81 109.5 no
C7 . C8 H82 109.5 no
C9 . C8 H82 109.6 no
H81 . C8 H82 109.5 no
C8 . C9 C3 108.9(6) yes
C8 . C9 C10 103.4(7) yes
C3 . C9 C10 105.6(7) yes
C8 . C9 H91 112.8 no
C3 . C9 H91 112.8 no
C10 . C9 H91 112.8 no
C9 . C10 C11 106.1(8) yes
C9 . C10 C22 111.9(8) yes
C9 . C10 H101 110.5 no
C11 . C10 C22 107.2(8) yes
C11 . C10 H101 110.5 no
C22 . C10 H101 110.5 no
C10 . C11 N13 105.8(6) yes
C10 . C11 O12 130.4(6) yes
N13 . C11 O12 123.8(3) yes
N26 2_666 C14 C15 119.8(6) yes
N13 . C14 C15 119.8(6) yes
N26 2_666 C14 C19 117.8(6) yes
N13 . C14 C19 117.8(6) yes
C15 . C14 C19 122.3(6) yes
C14 . C15 C16 119.0(8) yes
C14 . C15 H151 120.5 no
C16 . C15 H151 120.5 no
C15 . C16 C17 118.2(7) yes
C15 . C16 H161 120.9 no
C17 . C16 H161 120.9 no
C16 . C17 C18 123.1(8) yes
C16 . C17 H171 118.5 no
C18 . C17 H171 118.5 no
C17 . C18 C19 117.1(8) yes
C17 . C18 H181 121.4 no
C19 . C18 H181 121.4 no
C18 . C19 C14 120.3(7) yes
C18 . C19 H191 119.8 no
C14 . C19 H191 119.8 no
N13 . C20 O21 124.1(3) yes
N13 . C20 C22 109.8(6) yes
O21 . C20 C22 126.1(6) yes
C10 . C22 C6 108.1(8) yes
C10 . C22 C20 104.5(9) yes
C6 . C22 C20 110.7(8) yes
C10 . C22 H221 111.2 no
C6 . C22 H221 111.1 no
C20 . C22 H221 111.0 no
C5 . C23 C24 123.6(9) yes
C5 . C23 C35 100.4(7) yes
C5 . C23 H231 109.7 no
C24 . C23 C35 102.4(8) yes
C24 . C23 H231 109.7 no
C35 . C23 H231 109.7 no
C23 . C24 N26 111.6(5) yes
C23 . C24 O25 124.6(6) yes
N26 . C24 O25 123.8(3) yes
N26 . C27 C28 116.8(13) yes
N13 2_666 C27 C28 116.8(13) yes
N26 . C27 C32 123.6(12) yes
N13 2_666 C27 C32 123.6(12) yes
C28 . C27 C32 119.6(13) yes
C27 . C28 C29 123.6(15) yes
C27 . C28 H281 118.2 no
C29 . C28 H281 118.2 no
C28 . C29 C30 108.3(14) yes
C28 . C29 H291 125.8 no
C30 . C29 H291 125.9 no
C29 . C30 C31 130.2(17) yes
C29 . C30 H301 114.9 no
C31 . C30 H301 114.9 no
C30 . C31 C32 116.9(16) yes
C30 . C31 H311 121.6 no
C32 . C31 H311 121.6 no
C27 . C32 C31 121.0(14) yes
C27 . C32 H321 119.5 no
C31 . C32 H321 119.5 no
N26 . C33 O34 124.1(3) yes
N26 . C33 C35 106.3(5) yes
O34 . C33 C35 129.6(6) yes
C23 . C35 C2 103.4(8) yes
C23 . C35 C33 107.0(8) yes
C2 . C35 C33 119.5(8) yes
C23 . C35 H351 108.7 no
C2 . C35 H351 108.8 no
C33 . C35 H351 108.9 no

loop_
_geom_bond_atom_site_label_1
_geom_bond_atom_site_label_2
_geom_bond_site_symmetry_2
_geom_bond_distance
_geom_bond_publ_flag
O1 C2 . 1.427(9) yes
O1 C5 . 1.462(10) yes
O12 C11 . 1.213(4) yes
O21 C20 . 1.205(4) yes
O25 C24 . 1.213(4) yes
O34 C33 . 1.205(4) yes
N13 C11 . 1.395(4) yes
N13 C14 . 1.411(7) yes
N13 C20 . 1.405(4) yes
N13 C27 2_666 1.520(13) yes
N26 C24 . 1.395(4) yes
N26 C27 . 1.520(13) yes
N26 C33 . 1.405(4) yes
N26 C14 2_666 1.411(7) yes
C2 C3 . 1.509(9) yes
C2 C35 . 1.568(11) yes
C2 H21 . 0.950 no
C3 C4 . 1.323(7) yes
C3 C9 . 1.514(10) yes
C4 C5 . 1.506(10) yes
C4 C6 . 1.492(9) yes
C5 C23 . 1.540(10) yes
C5 H51 . 0.950 no
C6 C7 . 1.562(9) yes
C6 C22 . 1.566(11) yes
C6 H61 . 0.950 no
C7 C8 . 1.542(9) yes
C7 H71 . 0.950 no
C7 H72 . 0.950 no
C8 C9 . 1.555(10) yes
C8 H81 . 0.950 no
C8 H82 . 0.950 no
C9 C10 . 1.609(11) yes
C9 H91 . 0.950 no
C10 C11 . 1.459(11) yes
C10 C22 . 1.545(18) yes
C10 H101 . 0.950 no
C14 C15 . 1.376(10) yes
C14 C19 . 1.364(10) yes
C15 C16 . 1.372(10) yes
C15 H151 . 0.950 no
C16 C17 . 1.428(11) yes
C16 H161 . 0.950 no
C17 C18 . 1.345(12) yes
C17 H171 . 0.950 no
C18 C19 . 1.412(10) yes
C18 H181 . 0.950 no
C19 H191 . 0.950 no
C20 C22 . 1.406(10) yes
C22 H221 . 0.950 no
C23 C24 . 1.546(11) yes
C23 C35 . 1.532(18) yes
C23 H231 . 0.950 no
C27 C28 . 1.38(2) yes
C27 C32 . 1.38(2) yes
C28 C29 . 1.47(2) yes
C28 H281 . 0.950 no
C29 C30 . 1.42(2) yes
C29 H291 . 0.950 no
C30 C31 . 1.34(2) yes
C30 H301 . 0.950 no
C31 C32 . 1.374(19) yes
C31 H311 . 0.950 no
C32 H321 . 0.950 no
C33 C35 . 1.589(10) yes
C35 H351 . 0.950 no

loop_
_geom_contact_atom_site_label_1
_geom_contact_atom_site_label_2
_geom_contact_distance
_geom_contact_site_symmetry_2
_geom_contact_publ_flag
O12 C24 2.922(4) 1_545 no
O12 C22 3.12(1) 4_556 no
O12 O25 3.126(3) 1_545 no
O12 C35 3.14(1) 3_645 no
O12 N26 3.160(3) 1_545 no
O12 C2 3.169(8) 3_645 no
O12 C6 3.230(7) 4_556 no
O12 C15 3.344(8) 2_656 no
O12 C10 3.39(1) 2_656 no
O12 C23 3.420(8) 1_545 no
O12 C7 3.430(8) 4_556 no
O12 C14 3.450(7) 2_656 no
O21 C30 3.38(2) 5_564 no
O21 C17 3.457(9) 6_655 no
O21 C15 3.541(9) 3 no
O25 C11 2.922(4) 1_565 no
O25 C22 3.12(1) 3 no
O25 O25 3.126(4) 2_676 no
O25 C35 3.14(1) 4_466 no
O25 N13 3.160(3) 1_565 no
O25 C2 3.169(8) 4_466 no
O25 C6 3.230(7) 3 no
O25 C15 3.344(8) 1_565 no
O25 C10 3.39(1) 1_565 no
O25 C23 3.420(8) 2_676 no
O25 C7 3.430(8) 3 no
O25 C14 3.450(7) 1_565 no
O34 C30 3.38(2) 6_646 no
O34 C17 3.457(9) 5 no
O34 C15 3.541(9) 4_556 no
C7 C19 3.58(1) 4_456 no
C11 C24 3.202(4) 1_545 no
C15 C23 3.60(1) 1_545 no
C16 C32 3.40(2) 5_554 no
C16 C31 3.46(2) 5_554 no
C23 C28 3.54(2) 2_676 no
C24 C24 3.202(6) 2_676 no
C29 C32 3.53(2) 6_656 no

loop_
_geom_torsion_atom_site_label_1
_geom_torsion_atom_site_label_2
_geom_torsion_atom_site_label_3
_geom_torsion_atom_site_label_4
_geom_torsion_site_symmetry_3
_geom_torsion_site_symmetry_4
_geom_torsion
_geom_torsion_publ_flag
O1 C2 C3 C4 . . -31.2(7) no
O1 C2 C3 C9 . . 149.0(8) no
O1 C2 C35 C23 . . 37.9(9) no
O1 C2 C35 C33 . . 156.6(9) no
O1 C5 C4 C3 . . 31.7(8) no
O1 C5 C4 C6 . . -149.4(9) no
O1 C5 C23 C24 . . -145.1(8) no
O1 C5 C23 C35 . . -32.6(9) no
O12 C11 N13 C14 . . 11.9(6) no
O12 C11 N13 C20 . . -178.1(3) no
O12 C11 C10 C9 . . 57.0(9) no
O12 C11 C10 C22 . . 176.6(6) no
O21 C20 N13 C11 . . 179.6(3) no
O21 C20 N13 C14 . . -10.4(6) no
O21 C20 C22 C6 . . -65(1) no
O21 C20 C22 C10 . . 178.6(6) no
O25 C24 N26 C27 . . 3.9(9) no
O25 C24 N26 C33 . . 178.1(3) no
O25 C24 C23 C5 . . -66.6(9) no
O25 C24 C23 C35 . . -178.1(6) no
O34 C33 N26 C24 . . -179.6(3) no
O34 C33 N26 C27 . . -5.7(9) no
O34 C33 C35 C2 . . 65(1) no
O34 C33 C35 C23 . . -178.5(5) no
N13 C11 C10 C9 . . -122.7(6) no
N13 C11 C10 C22 . . -3.1(8) no
N13 C14 C15 C16 . . -176.5(6) no
N13 C14 C19 C18 . . 177.1(6) no
N13 C20 C22 C6 . . 113.7(8) no
N13 C20 C22 C10 . . -2.5(9) no
N26 C24 C23 C5 . . 114.3(9) no
N26 C24 C23 C35 . . 2.8(8) no
N26 C27 C28 C29 . . 172(1) no
N26 C27 C32 C31 . . -175(1) no
N26 C33 C35 C2 . . -116.4(9) no
N26 C33 C35 C23 . . 0.4(9) no
C2 O1 C5 C4 . . -49.8(6) no
C2 O1 C5 C23 . . 59.1(7) no
C2 C3 C4 C5 . . -0.8(8) no
C2 C3 C4 C6 . . 180.0(6) no
C2 C3 C9 C8 . . 124.4(9) no
C2 C3 C9 C10 . . -125(1) no
C2 C35 C23 C5 . . -3(1) no
C2 C35 C23 C24 . . 125.3(7) no
C3 C2 O1 C5 . . 49.0(6) no
C3 C2 C35 C33 . . 53(1) no
C3 C4 C5 C23 . . -73.8(9) no
C3 C4 C6 C7 . . 55.1(8) no
C3 C4 C6 C22 . . -58.1(9) no
C3 C9 C10 C11 . . 63.5(8) no
C3 C9 C10 C22 . . -53(1) no
C4 C3 C2 C35 . . 70.6(8) no
C4 C3 C9 C8 . . -55.4(9) no
C4 C3 C9 C10 . . 55.1(9) no
C4 C5 C23 C35 . . 72.1(9) no
C4 C6 C7 C8 . . -53.8(7) no
C4 C6 C22 C10 . . 53(1) no
C4 C6 C22 C20 . . -61(1) no
C5 O1 C2 C35 . . -58.7(7) no
C5 C4 C3 C9 . . 179.1(6) no
C5 C4 C6 C7 . . -124(1) no
C5 C4 C6 C22 . . 123(1) no
C5 C23 C35 C33 . . -129.8(8) no
C6 C4 C3 C9 . . -0(1) no
C6 C4 C5 C23 . . 105(1) no
C6 C7 C8 C9 . . 1.6(8) no
C6 C22 C10 C9 . . 1(1) no
C6 C22 C10 C11 . . -114.6(8) no
C7 C6 C22 C10 . . -62(1) no
C7 C6 C22 C20 . . -176.0(8) no
C7 C8 C9 C10 . . -61.4(7) no
C8 C7 C6 C22 . . 62.6(8) no
C8 C9 C10 C11 . . 177.8(6) no
C8 C9 C10 C22 . . 61(1) no
C9 C3 C2 C35 . . -109(1) no
C9 C10 C22 C20 . . 119.4(9) no
C10 C11 N13 C14 . . -168.3(6) no
C10 C11 N13 C20 . . 1.6(5) no
C11 N13 C14 C15 . . 115.5(6) no
C11 N13 C14 C19 . . -60.6(8) no
C11 N13 C20 C22 . . 0.6(6) no
C11 C10 C22 C20 . . 3(1) no
C14 N13 C20 C22 . . 170.7(7) no
C14 C15 C16 C17 . . -0(1) no
C14 C19 C18 C17 . . -1(1) no
C15 C14 N13 C20 . . -53.5(8) no
C15 C14 C19 C18 . . 1(1) no
C15 C16 C17 C18 . . 0(1) no
C16 C15 C14 C19 . . -1(1) no
C16 C17 C18 C19 . . 0(1) no
C23 C24 N26 C27 . . -176.9(8) no
C23 C24 N26 C33 . . -2.8(5) no
C24 N26 C27 C28 . . -112(1) no
C24 N26 C27 C32 . . 67(2) no
C24 N26 C33 C35 . . 1.4(6) no
C24 C23 C35 C33 . . -1.8(9) no
C27 N26 C33 C35 . . 175.3(9) no
C27 C28 C29 C30 . . 7(2) no
C27 C32 C31 C30 . . -2(2) no
C28 C27 N26 C33 . . 74(2) no
C28 C27 C32 C31 . . 4(2) no
C28 C29 C30 C31 . . -5(3) no
C29 C28 C27 C32 . . -7(3) no
C29 C30 C31 C32 . . 3(3) no
C32 C27 N26 C33 . . -106(1) no
O12 C11 N13 C27 . 2_666 -3.9(9) no
O21 C20 N13 C27 . 2_666 5.7(9) no
O25 C24 N26 C14 . 2_666 -11.9(6) no
O34 C33 N26 C14 . 2_666 10.4(6) no
C11 N13 C27 C28 2_666 2_666 112(1) no
C11 N13 C27 C32 2_666 2_666 -67(2) no
C20 N13 C27 C28 2_666 2_666 -74(2) no
C20 N13 C27 C32 2_666 2_666 106(1) no
C24 N26 C14 C15 2_666 2_666 -115(2) no
C24 N26 C14 C19 2_666 2_666 61(2) no
C33 N26 C14 C15 2_666 2_666 54(2) no
C33 N26 C14 C19 2_666 2_666 -131(2) no
